data_4327499
loop_
_publ_author_name
'Juan M. Clemente-Juan'
'Christine Mackiewicz'
'Marc Verelst'
'Fran\,coise Dahan'
'Azzedine Bousseksou'
'Yiannis Sanakis'
'Jean-Pierre Tuchagues'

_publ_contact_author
;
         Prof. Jean-Pierre Tuchagues
         Laboratoire de Chimie de Coordination du CNRS
         205 Route de Narbonne
         31077 Toulouse Cedex 4
         France
;
_publ_contact_author_email tuchague@lcc-toulouse.fr
_publ_contact_author_fax '(33) 0561553003'
_publ_contact_author_phone '(33) 0561333154'
_publ_section_title
;
 Synthesis, Structure, and Magnetic Properties of Tetranuclear Cubane-like
 and Chain-like Iron(II) Complexes Based on the N4O Pentadentate
 Dinucleating Ligand 1,5-Bis[(2-pyridylmethyl)amino]pentan-3-ol
;
_journal_name_full 'Inorganic Chemistry'
_journal_page_first 1478
_journal_page_last 1491
_journal_paper_doi 10.1021/ic010787+
_journal_volume 41
_journal_year 2002
_chemical_formula_sum 'C34 H46 Fe4 N26 O2'
_chemical_formula_weight 1074.37
_chemical_name_systematic
;
   ?
;
_space_group_IT_number 14
_symmetry_cell_setting monoclinic
_symmetry_space_group_name_Hall '-P 2ybc'
_symmetry_space_group_name_H-M 'P 1 21/c 1'
_atom_sites_solution_hydrogens geom
_atom_sites_solution_primary direct
_atom_sites_solution_secondary difmap
_audit_creation_method SHELXL-97
_cell_angle_alpha 90.00
_cell_angle_beta 97.80(2)
_cell_angle_gamma 90.00
_cell_formula_units_Z 4
_cell_length_a 23.534(3)
_cell_length_b 18.046(2)
_cell_length_c 10.4865(16)
_cell_measurement_temperature 160(2)
_cell_volume 4412.4(10)
_computing_cell_refinement 'STOE-IPDS software (Stoe, 2.87, 1997)'
_computing_data_collection 'STOE-IPDS software (Stoe, 2.87, 1997)'
_computing_data_reduction 'XRED (Stoe, 1.08, 1996)'
_computing_molecular_graphics 'ZORTEP (Zsolnai, 1996)'
_computing_structure_refinement 'SHELXL-97 (Sheldrick, 1997)'
_computing_structure_solution 'SHELXS-97 (Sheldrick, 1990)'
_diffrn_ambient_temperature 160(2)
_diffrn_measured_fraction_theta_full 0.949
_diffrn_measured_fraction_theta_max 0.949
_diffrn_measurement_device_type STOE-IPDS
_diffrn_measurement_method 'Imaging Plate Detector System'
_diffrn_radiation_monochromator graphite
_diffrn_radiation_source 'fine-focus sealed tube'
_diffrn_radiation_type MoK\a
_diffrn_radiation_wavelength 0.71073
_diffrn_reflns_av_R_equivalents 0.0368
_diffrn_reflns_av_sigmaI/netI 0.0282
_diffrn_reflns_limit_h_max 26
_diffrn_reflns_limit_h_min -27
_diffrn_reflns_limit_k_max 20
_diffrn_reflns_limit_k_min -20
_diffrn_reflns_limit_l_max 11
_diffrn_reflns_limit_l_min -11
_diffrn_reflns_number 31593
_diffrn_reflns_theta_full 24.22
_diffrn_reflns_theta_max 24.22
_diffrn_reflns_theta_min 2.08
_exptl_absorpt_coefficient_mu 1.356
_exptl_absorpt_correction_type none
_exptl_crystal_colour Brown
_exptl_crystal_density_diffrn 1.617
_exptl_crystal_description Parallelepiped
_exptl_crystal_F_000 2208
_exptl_crystal_size_max 0.35
_exptl_crystal_size_mid 0.30
_exptl_crystal_size_min 0.15
_refine_diff_density_max 0.311
_refine_diff_density_min -0.270
_refine_diff_density_rms 0.054
_refine_ls_extinction_method none
_refine_ls_goodness_of_fit_ref 1.151
_refine_ls_hydrogen_treatment mixed
_refine_ls_matrix_type full
_refine_ls_number_parameters 595
_refine_ls_number_reflns 6740
_refine_ls_number_restraints 0
_refine_ls_restrained_S_all 1.151
_refine_ls_R_factor_all 0.0462
_refine_ls_R_factor_gt 0.0290
_refine_ls_shift/su_max 0.001
_refine_ls_shift/su_mean 0.000
_refine_ls_structure_factor_coef Fsqd
_refine_ls_weighting_details 'w=1/[\s^2^(Fo^2^)+(0.0421P)^2^+0.0000P] where P=(Fo^2^+2Fc^2^)/3'
_refine_ls_weighting_scheme calc
_refine_ls_wR_factor_gt 0.0547
_refine_ls_wR_factor_ref 0.0690
_reflns_number_gt 5176
_reflns_number_total 6740
_reflns_threshold_expression >2sigma(I)
_cod_data_source_file ic0107872B_4.cif
_cod_data_source_block (4)
_cod_depositor_comments
;
The following automatic conversions were performed:

'_refine_ls_weighting_scheme' value 'calc
w=1/[\s^2^(Fo^2^)+(0.0421P)^2^+0.0000P] where P=(Fo^2^+2Fc^2^)/3' was
changed to 'calc'. New tag '_refine_ls_weighting_details' was
created. The value of the new tag was set to
'w=1/[\s^2^(Fo^2^)+(0.0421P)^2^+0.0000P] where P=(Fo^2^+2Fc^2^)/3'.

Automatic conversion script
Id: cif_fix_values 3143 2015-03-26 13:38:13Z robertas 
;
_cod_database_code 4327499

loop_
_symmetry_equiv_pos_as_xyz
'x, y, z'
'x, -y+1/2, z+1/2'
'-x, -y, -z'
'-x, y-1/2, -z-1/2'

loop_
_atom_site_label
_atom_site_type_symbol
_atom_site_fract_x
_atom_site_fract_y
_atom_site_fract_z
_atom_site_U_iso_or_equiv
_atom_site_adp_type
_atom_site_occupancy
_atom_site_calc_flag
_atom_site_refinement_flags
Fe1 Fe 0.232418(14) 0.430144(18) 0.58659(3) 0.03223(10) Uani 1 d .
Fe2 Fe 0.111643(14) 0.473141(18) 0.67275(3) 0.03420(10) Uani 1 d .
Fe3 Fe 0.265301(15) 0.564152(19) 0.36697(4) 0.03498(10) Uani 1 d .
Fe4 Fe 0.384169(14) 0.540906(19) 0.26725(3) 0.03423(10) Uani 1 d .
O1 O 0.15220(7) 0.38972(9) 0.60509(15) 0.0332(4) Uani 1 d .
O2 O 0.34147(7) 0.61568(9) 0.35280(16) 0.0348(4) Uani 1 d .
N1 N 0.29382(8) 0.38449(11) 0.7402(2) 0.0350(5) Uani 1 d .
C1 C 0.30663(10) 0.40898(13) 0.8608(2) 0.0361(5) Uani 1 d .
H1 H 0.2840 0.4477 0.8890 0.040 Uiso 1 calc R
C2 C 0.35144(10) 0.38060(13) 0.9473(3) 0.0374(6) Uani 1 d .
H2 H 0.3604 0.4008 1.0313 0.041 Uiso 1 calc R
C3 C 0.38220(11) 0.32259(14) 0.9075(3) 0.0391(6) Uani 1 d .
H3 H 0.4114 0.3002 0.9665 0.043 Uiso 1 calc R
C4 C 0.37140(10) 0.29632(13) 0.7836(2) 0.0372(6) Uani 1 d .
H4 H 0.3931 0.2566 0.7557 0.041 Uiso 1 calc R
C5 C 0.32653(10) 0.33050(13) 0.6979(2) 0.0371(6) Uani 1 d .
C6 C 0.31512(10) 0.31000(14) 0.5579(2) 0.0378(6) Uani 1 d .
H6B H 0.3435 0.3355 0.5117 0.042 Uiso 1 calc R
H6C H 0.3210 0.2560 0.5495 0.042 Uiso 1 calc R
N2 N 0.25879(8) 0.32825(10) 0.49714(19) 0.0330(4) Uani 1 d .
H2A H 0.2615 0.3391 0.4115 0.036 Uiso 1 calc R
C7 C 0.21775(11) 0.26507(14) 0.4985(3) 0.0408(6) Uani 1 d .
H7B H 0.2279 0.2263 0.4388 0.045 Uiso 1 calc R
H7C H 0.2222 0.2435 0.5860 0.045 Uiso 1 calc R
C8 C 0.15682(10) 0.28609(14) 0.4612(2) 0.0366(5) Uani 1 d .
H8A H 0.1353 0.2413 0.4285 0.040 Uiso 1 calc R
H8B H 0.1548 0.3219 0.3891 0.040 Uiso 1 calc R
C9 C 0.12733(11) 0.31927(14) 0.5642(3) 0.0394(6) Uani 1 d .
H9 H 0.1341 0.2852 0.6400 0.043 Uiso 1 calc R
C10 C 0.06336(10) 0.32496(14) 0.5272(2) 0.0375(6) Uani 1 d .
H10A H 0.0560 0.3622 0.4577 0.041 Uiso 1 calc R
H10B H 0.0495 0.2767 0.4905 0.041 Uiso 1 calc R
C11 C 0.02838(11) 0.34469(14) 0.6282(3) 0.0399(6) Uani 1 d .
H11A H -0.0113 0.3271 0.6015 0.044 Uiso 1 calc R
H11B H 0.0435 0.3179 0.7080 0.044 Uiso 1 calc R
N3 N 0.02655(9) 0.42283(11) 0.6568(2) 0.0349(5) Uani 1 d .
H3A H 0.0026 0.4463 0.5912 0.038 Uiso 1 calc R
C12 C 0.00549(11) 0.43788(14) 0.7803(2) 0.0394(6) Uani 1 d .
H12A H -0.0270 0.4044 0.7898 0.043 Uiso 1 calc R
H12B H -0.0086 0.4896 0.7810 0.043 Uiso 1 calc R
C13 C 0.05183(10) 0.42662(13) 0.8903(3) 0.0373(6) Uani 1 d .
C14 C 0.04128(11) 0.40242(14) 1.0109(2) 0.0382(6) Uani 1 d .
H14 H 0.0030 0.3927 1.0252 0.042 Uiso 1 calc R
C15 C 0.08605(11) 0.39226(14) 1.1110(3) 0.0408(6) Uani 1 d .
H15 H 0.0795 0.3759 1.1938 0.045 Uiso 1 calc R
C16 C 0.13915(11) 0.40712(13) 1.0831(2) 0.0368(5) Uani 1 d .
H16 H 0.1710 0.4000 1.1480 0.041 Uiso 1 calc R
C17 C 0.14865(11) 0.43161(13) 0.9673(2) 0.0385(6) Uani 1 d .
H17 H 0.1869 0.4420 0.9534 0.042 Uiso 1 calc R
N4 N 0.10500(8) 0.44214(11) 0.8681(2) 0.0355(5) Uani 1 d .
N9 N 0.19813(9) 0.51379(11) 0.7004(2) 0.0387(5) Uani 1 d .
N10 N 0.21801(9) 0.56988(12) 0.7502(2) 0.0402(5) Uani 1 d .
N11 N 0.23666(10) 0.62348(14) 0.7917(2) 0.0483(6) Uani 1 d .
N12 N 0.07489(9) 0.57808(12) 0.6437(2) 0.0414(5) Uani 1 d .
N13 N 0.05540(9) 0.61974(12) 0.7110(2) 0.0427(5) Uani 1 d .
N14 N 0.03440(10) 0.66213(13) 0.7693(2) 0.0477(6) Uani 1 d .
N15 N 0.19701(9) 0.48560(11) 0.4008(2) 0.0383(5) Uani 1 d .
N16 N 0.14665(9) 0.49139(11) 0.3867(2) 0.0380(5) Uani 1 d .
N17 N 0.09785(10) 0.49598(13) 0.3786(2) 0.0484(6) Uani 1 d .
N18 N 0.30263(9) 0.49776(11) 0.5381(2) 0.0398(5) Uani 1 d .
N19 N 0.35280(10) 0.49301(12) 0.5638(2) 0.0441(5) Uani 1 d .
N20 N 0.40204(10) 0.48885(13) 0.5897(2) 0.0507(6) Uani 1 d .
N5 N 0.20073(8) 0.61744(11) 0.2277(2) 0.0346(5) Uani 1 d .
C18 C 0.19052(10) 0.60520(13) 0.1008(2) 0.0375(6) Uani 1 d .
H18 H 0.2168 0.5746 0.0639 0.041 Uiso 1 calc R
C19 C 0.14571(11) 0.63301(14) 0.0211(3) 0.0408(6) Uani 1 d .
H19 H 0.1397 0.6203 -0.0676 0.045 Uiso 1 calc R
C20 C 0.10911(11) 0.68038(14) 0.0728(3) 0.0389(6) Uani 1 d .
H20 H 0.0787 0.7042 0.0193 0.043 Uiso 1 calc R
C21 C 0.11718(11) 0.69230(14) 0.2009(3) 0.0407(6) Uani 1 d .
H21 H 0.0912 0.7234 0.2377 0.045 Uiso 1 calc R
C22 C 0.16405(10) 0.65921(13) 0.2831(2) 0.0364(5) Uani 1 d .
C23 C 0.17331(11) 0.66553(14) 0.4256(2) 0.0394(6) Uani 1 d .
H23A H 0.1615 0.7156 0.4505 0.043 Uiso 1 calc R
H23B H 0.1487 0.6289 0.4624 0.043 Uiso 1 calc R
N6 N 0.23218(9) 0.65320(11) 0.4794(2) 0.0366(5) Uani 1 d .
H6A H 0.2329 0.6367 0.5637 0.040 Uiso 1 calc R
C24 C 0.26729(10) 0.72200(14) 0.4815(3) 0.0392(6) Uani 1 d .
H24A H 0.2592 0.7464 0.3964 0.043 Uiso 1 calc R
H24B H 0.2550 0.7563 0.5462 0.043 Uiso 1 calc R
C25 C 0.32853(11) 0.71035(14) 0.5108(3) 0.0431(6) Uani 1 d .
H25A H 0.3351 0.6728 0.5801 0.047 Uiso 1 calc R
H25B H 0.3460 0.7572 0.5461 0.047 Uiso 1 calc R
C26 C 0.35982(11) 0.68642(14) 0.4053(3) 0.0391(6) Uani 1 d .
H26 H 0.3499 0.7231 0.3342 0.043 Uiso 1 calc R
C27 C 0.42265(11) 0.69046(14) 0.4400(3) 0.0423(6) Uani 1 d .
H27A H 0.4337 0.6544 0.5101 0.047 Uiso 1 calc R
H27B H 0.4321 0.7404 0.4759 0.047 Uiso 1 calc R
C28 C 0.46078(12) 0.67615(14) 0.3344(3) 0.0430(6) Uani 1 d .
H28A H 0.4433 0.7001 0.2535 0.047 Uiso 1 calc R
H28B H 0.4989 0.6989 0.3602 0.047 Uiso 1 calc R
N7 N 0.46796(9) 0.59741(11) 0.3116(2) 0.0377(5) Uani 1 d .
H7A H 0.4891 0.5757 0.3834 0.041 Uiso 1 calc R
C29 C 0.49661(11) 0.58521(15) 0.1986(3) 0.0421(6) Uani 1 d .
H29A H 0.5163 0.5366 0.2072 0.046 Uiso 1 calc R
H29B H 0.5263 0.6239 0.1959 0.046 Uiso 1 calc R
C30 C 0.45546(11) 0.58660(14) 0.0699(3) 0.0400(6) Uani 1 d .
C31 C 0.47409(12) 0.60215(14) -0.0436(3) 0.0438(6) Uani 1 d .
H31 H 0.5135 0.6117 -0.0471 0.048 Uiso 1 calc R
C32 C 0.43516(11) 0.60394(14) -0.1538(3) 0.0388(6) Uani 1 d .
H32 H 0.4481 0.6098 -0.2351 0.043 Uiso 1 calc R
C33 C 0.37845(11) 0.59739(14) -0.1465(3) 0.0386(6) Uani 1 d .
H33 H 0.3506 0.6020 -0.2207 0.042 Uiso 1 calc R
C34 C 0.36299(11) 0.58392(14) -0.0283(3) 0.0395(6) Uani 1 d .
H34 H 0.3234 0.5777 -0.0220 0.043 Uiso 1 calc R
N8 N 0.40078(8) 0.57887(11) 0.0809(2) 0.0357(5) Uani 1 d .
N21 N 0.29695(9) 0.49304(11) 0.2212(2) 0.0382(5) Uani 1 d .
N22 N 0.28985(9) 0.42730(12) 0.2196(2) 0.0405(5) Uani 1 d .
N23 N 0.28116(10) 0.36571(13) 0.2208(2) 0.0461(5) Uani 1 d .
N24 N 0.42133(9) 0.43893(11) 0.2622(2) 0.0375(5) Uani 1 d .
N25 N 0.43584(9) 0.39261(12) 0.3343(2) 0.0408(5) Uani 1 d .
N26 N 0.45107(10) 0.34555(13) 0.4053(2) 0.0504(6) Uani 1 d .

loop_
_atom_site_aniso_label
_atom_site_aniso_U_11
_atom_site_aniso_U_22
_atom_site_aniso_U_33
_atom_site_aniso_U_23
_atom_site_aniso_U_13
_atom_site_aniso_U_12
Fe1 0.03331(19) 0.03056(18) 0.0329(2) -0.00008(14) 0.00490(15) -0.00033(13)
Fe2 0.03434(19) 0.03261(19) 0.0359(2) -0.00005(14) 0.00557(15) -0.00063(14)
Fe3 0.03603(19) 0.03319(19) 0.0358(2) 0.00022(14) 0.00509(15) -0.00012(14)
Fe4 0.03406(19) 0.03358(19) 0.0351(2) 0.00012(14) 0.00495(15) -0.00035(14)
O1 0.0341(8) 0.0319(8) 0.0340(9) 0.0012(7) 0.0058(7) -0.0015(7)
O2 0.0358(9) 0.0333(9) 0.0356(9) -0.0008(7) 0.0063(7) -0.0009(7)
N1 0.0359(11) 0.0346(10) 0.0346(12) 0.0010(8) 0.0055(9) -0.0001(8)
C1 0.0390(13) 0.0349(13) 0.0343(14) 0.0009(10) 0.0049(11) -0.0005(10)
C2 0.0374(13) 0.0371(13) 0.0375(14) 0.0016(10) 0.0041(11) -0.0018(10)
C3 0.0387(13) 0.0390(13) 0.0395(15) -0.0004(11) 0.0053(11) 0.0012(11)
C4 0.0367(13) 0.0369(13) 0.0383(14) 0.0011(10) 0.0065(11) 0.0018(10)
C5 0.0387(13) 0.0369(13) 0.0357(14) -0.0008(10) 0.0054(11) -0.0023(10)
C6 0.0407(13) 0.0360(13) 0.0366(14) 0.0007(10) 0.0052(11) 0.0004(10)
N2 0.0350(10) 0.0333(10) 0.0307(11) 0.0015(8) 0.0043(9) 0.0016(8)
C7 0.0450(14) 0.0385(14) 0.0390(15) 0.0011(11) 0.0058(12) -0.0024(11)
C8 0.0356(13) 0.0365(13) 0.0371(14) 0.0000(10) 0.0029(11) -0.0007(10)
C9 0.0468(14) 0.0361(13) 0.0360(14) -0.0006(10) 0.0075(12) -0.0009(11)
C10 0.0322(12) 0.0402(13) 0.0398(15) 0.0008(11) 0.0043(11) -0.0016(10)
C11 0.0410(14) 0.0380(13) 0.0411(15) -0.0008(11) 0.0071(12) -0.0031(11)
N3 0.0378(11) 0.0353(10) 0.0319(11) 0.0007(8) 0.0061(9) -0.0003(8)
C12 0.0390(13) 0.0401(14) 0.0396(15) -0.0024(11) 0.0064(12) 0.0009(11)
C13 0.0368(13) 0.0356(13) 0.0401(15) -0.0018(10) 0.0071(11) 0.0003(10)
C14 0.0365(13) 0.0380(13) 0.0410(15) 0.0010(11) 0.0089(11) 0.0013(10)
C15 0.0440(14) 0.0411(14) 0.0377(15) 0.0009(11) 0.0062(11) 0.0006(11)
C16 0.0396(13) 0.0346(12) 0.0362(14) -0.0012(10) 0.0046(11) 0.0008(10)
C17 0.0394(13) 0.0384(13) 0.0380(15) 0.0000(11) 0.0067(11) -0.0007(10)
N4 0.0356(11) 0.0343(11) 0.0359(12) -0.0017(9) 0.0027(9) 0.0001(8)
N9 0.0422(12) 0.0352(11) 0.0394(12) -0.0019(9) 0.0081(10) 0.0008(9)
N10 0.0395(12) 0.0392(13) 0.0418(13) -0.0023(10) 0.0051(10) -0.0001(10)
N11 0.0488(13) 0.0492(14) 0.0463(14) -0.0027(11) 0.0039(11) -0.0002(11)
N12 0.0441(12) 0.0390(12) 0.0411(13) 0.0013(10) 0.0063(10) -0.0003(10)
N13 0.0453(12) 0.0403(12) 0.0427(14) 0.0009(11) 0.0066(11) -0.0002(10)
N14 0.0525(14) 0.0448(13) 0.0462(14) 0.0000(11) 0.0080(11) -0.0017(11)
N15 0.0382(12) 0.0387(11) 0.0387(12) -0.0001(9) 0.0082(9) -0.0011(9)
N16 0.0392(14) 0.0372(11) 0.0372(12) -0.0009(9) 0.0035(10) -0.0018(9)
N17 0.0459(15) 0.0478(13) 0.0513(15) 0.0001(11) 0.0054(11) 0.0006(10)
N18 0.0401(13) 0.0382(11) 0.0413(13) 0.0014(9) 0.0061(10) 0.0006(9)
N19 0.0473(16) 0.0429(13) 0.0426(14) 0.0005(10) 0.0086(11) 0.0007(10)
N20 0.0499(15) 0.0518(14) 0.0497(15) 0.0007(11) 0.0043(12) -0.0019(11)
N5 0.0355(11) 0.0338(10) 0.0343(12) 0.0013(8) 0.0040(9) -0.0011(8)
C18 0.0360(13) 0.0367(13) 0.0398(15) 0.0007(11) 0.0057(11) -0.0005(10)
C19 0.0391(13) 0.0435(14) 0.0399(15) 0.0014(11) 0.0060(11) -0.0014(11)
C20 0.0400(13) 0.0371(13) 0.0396(15) 0.0019(11) 0.0055(11) -0.0028(11)
C21 0.0399(14) 0.0391(13) 0.0435(15) 0.0013(11) 0.0069(12) -0.0009(11)
C22 0.0374(13) 0.0338(12) 0.0382(14) 0.0002(10) 0.0063(11) 0.0024(10)
C23 0.0424(14) 0.0358(13) 0.0406(15) 0.0018(11) 0.0083(11) 0.0023(11)
N6 0.0407(11) 0.0350(11) 0.0342(11) -0.0003(9) 0.0057(9) 0.0002(9)
C24 0.0415(14) 0.0363(13) 0.0394(15) 0.0010(11) 0.0045(12) 0.0021(11)
C25 0.0502(15) 0.0388(14) 0.0405(15) -0.0011(11) 0.0070(12) -0.0012(11)
C26 0.0413(13) 0.0367(13) 0.0390(15) -0.0018(11) 0.0046(11) -0.0017(11)
C27 0.0485(15) 0.0384(14) 0.0393(15) 0.0012(11) 0.0037(12) -0.0013(11)
C28 0.0459(15) 0.0431(14) 0.0400(15) 0.0001(11) 0.0056(12) -0.0015(12)
N7 0.0386(11) 0.0388(11) 0.0352(12) 0.0010(9) 0.0039(9) -0.0015(9)
C29 0.0420(14) 0.0396(14) 0.0443(16) 0.0011(11) 0.0041(12) 0.0005(11)
C30 0.0394(14) 0.0399(14) 0.0411(16) 0.0021(11) 0.0066(12) 0.0006(11)
C31 0.0434(14) 0.0420(14) 0.0459(16) 0.0010(12) 0.0064(12) -0.0027(11)
C32 0.0414(14) 0.0390(13) 0.0359(14) 0.0009(11) 0.0047(11) -0.0027(11)
C33 0.0408(14) 0.0394(13) 0.0360(14) 0.0021(11) 0.0067(11) -0.0029(11)
C34 0.0367(13) 0.0385(13) 0.0427(15) -0.0006(11) 0.0035(12) -0.0004(10)
N8 0.0343(11) 0.0387(11) 0.0344(11) 0.0007(9) 0.0061(9) 0.0006(9)
N21 0.0379(11) 0.0358(12) 0.0407(12) 0.0022(9) 0.0049(9) 0.0003(9)
N22 0.0414(12) 0.0399(15) 0.0406(13) -0.0004(9) 0.0068(10) 0.0009(10)
N23 0.0500(13) 0.0443(14) 0.0446(14) -0.0002(10) 0.0087(11) 0.0002(10)
N24 0.0384(11) 0.0360(11) 0.0374(12) -0.0014(10) 0.0025(10) 0.0027(9)
N25 0.0386(12) 0.0406(12) 0.0427(13) 0.0025(11) 0.0044(10) -0.0002(10)
N26 0.0498(14) 0.0480(14) 0.0519(15) 0.0021(12) 0.0017(12) -0.0004(11)

loop_
_atom_type_symbol
_atom_type_description
_atom_type_scat_dispersion_real
_atom_type_scat_dispersion_imag
_atom_type_scat_source
C C 0.0033 0.0016 'International Tables Vol C Tables 4.2.6.8 and 6.1.1.4'
H H 0.0000 0.0000 'International Tables Vol C Tables 4.2.6.8 and 6.1.1.4'
N N 0.0061 0.0033 'International Tables Vol C Tables 4.2.6.8 and 6.1.1.4'
O O 0.0106 0.0060 'International Tables Vol C Tables 4.2.6.8 and 6.1.1.4'
Fe Fe 0.3463 0.8444 'International Tables Vol C Tables 4.2.6.8 and 6.1.1.4'

loop_
_geom_angle_atom_site_label_1
_geom_angle_atom_site_label_2
_geom_angle_atom_site_label_3
_geom_angle
O1 Fe1 N9 77.18(7)
O1 Fe1 N18 163.61(7)
N9 Fe1 N18 95.20(8)
O1 Fe1 N1 108.77(7)
N9 Fe1 N1 96.69(8)
N18 Fe1 N1 86.34(8)
O1 Fe1 N2 93.42(7)
N9 Fe1 N2 167.61(8)
N18 Fe1 N2 95.88(8)
N1 Fe1 N2 78.52(7)
O1 Fe1 N15 90.15(7)
N9 Fe1 N15 92.61(8)
N18 Fe1 N15 75.57(8)
N1 Fe1 N15 160.34(8)
N2 Fe1 N15 95.50(8)
O1 Fe2 N12 148.66(8)
O1 Fe2 N9 79.19(7)
N12 Fe2 N9 94.37(8)
O1 Fe2 N4 104.26(7)
N12 Fe2 N4 107.03(8)
N9 Fe2 N4 98.66(8)
O1 Fe2 N3 97.99(7)
N12 Fe2 N3 90.49(8)
N9 Fe2 N3 174.45(8)
N4 Fe2 N3 77.31(8)
O2 Fe3 N5 106.79(7)
O2 Fe3 N6 94.87(7)
N5 Fe3 N6 76.80(8)
O2 Fe3 N21 80.32(7)
N5 Fe3 N21 93.58(8)
N6 Fe3 N21 167.63(8)
O2 Fe3 N15 165.76(7)
N5 Fe3 N15 86.25(8)
N6 Fe3 N15 93.68(8)
N21 Fe3 N15 93.42(8)
O2 Fe3 N18 92.82(7)
N5 Fe3 N18 159.24(8)
N6 Fe3 N18 95.20(8)
N21 Fe3 N18 96.42(8)
N15 Fe3 N18 75.06(8)
O2 Fe4 N24 151.20(8)
O2 Fe4 N8 111.20(7)
N24 Fe4 N8 97.58(8)
O2 Fe4 N7 94.81(7)
N24 Fe4 N7 92.76(8)
N8 Fe4 N7 77.17(8)
O2 Fe4 N21 81.48(7)
N24 Fe4 N21 91.74(8)
N8 Fe4 N21 101.68(8)
N7 Fe4 N21 175.47(8)
C9 O1 Fe2 125.86(14)
C9 O1 Fe1 128.75(14)
Fe2 O1 Fe1 105.02(7)
C26 O2 Fe4 129.73(14)
C26 O2 Fe3 126.81(14)
Fe4 O2 Fe3 103.19(7)
C1 N1 C5 118.9(2)
C1 N1 Fe1 128.19(16)
C5 N1 Fe1 112.33(16)
N1 C1 C2 123.3(2)
C3 C2 C1 117.9(2)
C2 C3 C4 120.9(2)
C3 C4 C5 118.1(2)
N1 C5 C4 120.6(2)
N1 C5 C6 117.6(2)
C4 C5 C6 121.8(2)
N2 C6 C5 114.2(2)
C6 N2 C7 112.42(19)
C6 N2 Fe1 107.59(15)
C7 N2 Fe1 114.51(15)
C8 C7 N2 113.9(2)
C7 C8 C9 116.2(2)
O1 C9 C8 111.1(2)
O1 C9 C10 111.6(2)
C8 C9 C10 112.9(2)
C11 C10 C9 118.0(2)
N3 C11 C10 114.9(2)
C11 N3 C12 112.7(2)
C11 N3 Fe2 111.65(15)
C12 N3 Fe2 105.68(15)
N3 C12 C13 110.9(2)
N4 C13 C14 120.8(2)
N4 C13 C12 116.2(2)
C14 C13 C12 123.0(2)
C13 C14 C15 121.0(2)
C16 C15 C14 116.0(2)
C17 C16 C15 122.4(2)
C16 C17 N4 122.2(2)
C13 N4 C17 117.5(2)
C13 N4 Fe2 114.37(16)
C17 N4 Fe2 127.94(17)
N10 N9 Fe2 130.67(17)
N10 N9 Fe1 132.71(18)
Fe2 N9 Fe1 96.07(8)
N11 N10 N9 177.1(3)
N13 N12 Fe2 133.28(19)
N14 N13 N12 175.5(3)
N16 N15 Fe3 131.62(17)
N16 N15 Fe1 113.38(17)
Fe3 N15 Fe1 103.48(9)
N17 N16 N15 176.9(3)
N19 N18 Fe1 132.62(18)
N19 N18 Fe3 119.68(18)
Fe1 N18 Fe3 105.11(9)
N20 N19 N18 179.4(2)
C22 N5 C18 119.1(2)
C22 N5 Fe3 112.92(16)
C18 N5 Fe3 127.41(16)
N5 C18 C19 125.0(2)
C18 C19 C20 117.7(2)
C21 C20 C19 118.7(2)
C20 C21 C22 121.7(2)
N5 C22 C21 117.6(2)
N5 C22 C23 117.7(2)
C21 C22 C23 124.6(2)
N6 C23 C22 112.6(2)
C23 N6 C24 112.26(19)
C23 N6 Fe3 107.16(15)
C24 N6 Fe3 112.39(15)
C25 C24 N6 114.6(2)
C24 C25 C26 117.9(2)
O2 C26 C25 113.2(2)
O2 C26 C27 112.2(2)
C25 C26 C27 112.7(2)
C26 C27 C28 118.5(2)
N7 C28 C27 112.0(2)
C28 N7 C29 111.0(2)
C28 N7 Fe4 111.38(16)
C29 N7 Fe4 104.89(15)
N7 C29 C30 113.7(2)
N8 C30 C31 122.5(2)
N8 C30 C29 115.1(2)
C31 C30 C29 122.0(2)
C30 C31 C32 119.1(3)
C33 C32 C31 120.1(3)
C32 C33 C34 117.1(2)
N8 C34 C33 123.8(2)
C30 N8 C34 117.2(2)
C30 N8 Fe4 114.42(17)
C34 N8 Fe4 127.50(17)
N22 N21 Fe3 121.81(17)
N22 N21 Fe4 120.78(17)
Fe3 N21 Fe4 90.69(8)
N23 N22 N21 177.0(3)
N25 N24 Fe4 136.9(2)
N24 N25 N26 178.8(3)

loop_
_geom_bond_atom_site_label_1
_geom_bond_atom_site_label_2
_geom_bond_distance
Fe1 O1 2.0575(16)
Fe1 N9 2.148(2)
Fe1 N18 2.169(2)
Fe1 N1 2.175(2)
Fe1 N2 2.192(2)
Fe1 N15 2.247(2)
Fe2 O1 1.9659(16)
Fe2 N12 2.087(2)
Fe2 N9 2.146(2)
Fe2 N4 2.149(2)
Fe2 N3 2.184(2)
Fe3 O2 2.0427(16)
Fe3 N5 2.183(2)
Fe3 N6 2.198(2)
Fe3 N21 2.202(2)
Fe3 N15 2.208(2)
Fe3 N18 2.236(2)
Fe4 O2 1.9698(17)
Fe4 N24 2.041(2)
Fe4 N8 2.156(2)
Fe4 N7 2.213(2)
Fe4 N21 2.219(2)
O1 C9 1.440(3)
O2 C26 1.433(3)
N1 C1 1.335(3)
N1 C5 1.353(3)
C1 C2 1.392(3)
C2 C3 1.370(4)
C3 C4 1.374(4)
C4 C5 1.431(3)
C5 C6 1.503(4)
C6 N2 1.429(3)
N2 C7 1.496(3)
C7 C8 1.484(3)
C8 C9 1.487(4)
C9 C10 1.506(3)
C10 C11 1.470(4)
C11 N3 1.444(3)
N3 C12 1.473(3)
C12 C13 1.490(4)
C13 N4 1.334(3)
C13 C14 1.391(4)
C14 C15 1.395(4)
C15 C16 1.349(4)
C16 C17 1.339(4)
C17 N4 1.373(3)
N9 N10 1.204(3)
N10 N11 1.125(3)
N12 N13 1.167(3)
N13 N14 1.134(3)
N15 N16 1.179(3)
N16 N17 1.143(3)
N18 N19 1.178(3)
N19 N20 1.156(3)
N5 C22 1.337(3)
N5 C18 1.338(3)
C18 C19 1.350(3)
C19 C20 1.376(4)
C20 C21 1.348(4)
C21 C22 1.434(3)
C22 C23 1.485(4)
C23 N6 1.441(3)
N6 C24 1.490(3)
C24 C25 1.448(4)
C25 C26 1.475(4)
C26 C27 1.476(4)
C27 C28 1.539(4)
C28 N7 1.455(3)
N7 C29 1.457(3)
C29 C30 1.551(4)
C30 N8 1.315(3)
C30 C31 1.352(4)
C31 C32 1.374(4)
C32 C33 1.352(4)
C33 C34 1.360(4)
C34 N8 1.354(3)
N21 N22 1.198(3)
N22 N23 1.130(3)
N24 N25 1.147(3)
N25 N26 1.154(3)

loop_
_geom_hbond_atom_site_label_D
_geom_hbond_atom_site_label_H
_geom_hbond_atom_site_label_A
_geom_hbond_distance_DH
_geom_hbond_distance_HA
_geom_hbond_distance_DA
_geom_hbond_angle_DHA
_geom_hbond_site_symmetry_A
N2 H2A N23 0.93 2.17 3.090(3) 171.6 .
N3 H3A N17 0.93 2.64 3.250(3) 123.6 3_566
N6 H6A N10 0.93 2.36 3.270(3) 164.4 .
N6 H6A N11 0.93 2.39 3.306(3) 167.1 .
